data_9000649
loop_
_publ_author_name
'Wan, C.'
'Ghose, S.'
'Rossman, G. R.'

_publ_section_title
;Guildite, a layer structure with a ferric hydroxy-sulphate chain and its
 optical absorption spectra Note: OW2 y-coordinate changed in order to
 reproduce OW2 bond lengths
;
_journal_name_full 'American Mineralogist'
_journal_page_first 478
_journal_page_last 483
_journal_volume 63
_journal_year 1978
_chemical_formula_sum 'Cu Fe H4 O13 S2'
_chemical_name_mineral Guildite
_space_group_IT_number 11
_symmetry_space_group_name_Hall '-P 2yb'
_symmetry_space_group_name_H-M 'P 1 21/m 1'
_cell_angle_alpha 90
_cell_angle_beta 105.28
_cell_angle_gamma 90
_cell_formula_units_Z 2
_cell_length_a 9.786
_cell_length_b 7.134
_cell_length_c 7.263
_cell_volume 489.130
_exptl_crystal_density_diffrn 2.686
_cod_original_formula_sum 'Fe Cu S2 H4 O13'
_cod_database_code 9000649

loop_
_symmetry_equiv_pos_as_xyz
x,y,z
x,1/2-y,z
-x,1/2+y,-z
-x,-y,-z

loop_
_atom_site_label
_atom_site_fract_x
_atom_site_fract_y
_atom_site_fract_z
_atom_site_U_iso_or_equiv
_atom_site_type_symbol
_atom_site_attached_hydrogens
Fe 0.00000 0.00000 0.00000 0.00988 Fe 0
Cu 0.34970 0.25000 0.62240 0.01583 Cu 0
S1 0.01800 0.25000 0.63620 0.00899 S 0
S2 0.70560 0.25000 0.88280 0.00937 S 0
H1 0.03500 0.25000 0.22900 0.06485 H 0
H2 0.73800 0.06100 0.44300 0.04433 H 0
H3 0.44500 0.25000 0.90200 0.04433 H 0
O1 0.11720 0.25000 0.51630 0.01456 O 0
O2 0.04890 0.08120 0.76120 0.01608 O 0
O3 0.87270 0.25000 0.52230 0.01684 O 0
O4 0.79440 0.07980 0.89030 0.01621 O 0
O5 0.59670 0.25000 0.70280 0.01532 O 0
O6 0.64360 0.25000 0.43300 0.02305 O 0
O-h 0.04870 0.25000 0.11480 0.00975 O 0
OW1 0.37310 0.25000 0.35480 0.06485 O 0
OW2 0.64980 0.47650 0.37730 0.05193 O 0
OW3 0.35490 0.25000 0.90390 0.04306 O 0

loop_
_cod_changelog_entry_id
_cod_changelog_entry_author
_cod_changelog_entry_date
_cod_changelog_entry_text
1
;cod-tools version 3.8.0
Id: cif_guess_AMCSD_atom_types 9574 2023-05-10 09:00:05Z saulius
;
2023-05-10T18:46:34+03:00
;Derived atom types and hydrogen counts
from atom names that follow the AMCSD naming convention
(Wat == water, O-H == hydroxyl).
;
